data_7244160
loop_
_publ_author_name
'Prasanth, Thumpati'
'Chakraborti, Gargi'
'Mandal, Tirtha'
'Ravichandiran, Velayutham'
'Dash, Jyotirmayee'

_publ_section_title
;
 Cycloaddition of N-sulfonyl and N-sulfamoyl azides with alkynes in
 aqueous media for the selective synthesis of 1,2,3-triazoles
;
_journal_issue 2
_journal_name_full 'Green Chemistry'
_journal_page_first 911
_journal_page_last 915
_journal_paper_doi 10.1039/D1GC03340A
_journal_volume 24
_journal_year 2022
_chemical_formula_moiety 'C15 H12 Br N3 O2 S'
_chemical_formula_sum 'C15 H12 Br N3 O2 S'
_chemical_formula_weight 378.25
_space_group_crystal_system orthorhombic
_space_group_IT_number 19
_space_group_name_Hall 'P 2ac 2ab'
_space_group_name_H-M_alt 'P 21 21 21'
_atom_sites_solution_hydrogens geom
_audit_creation_date 2021-04-30
_audit_creation_method
;
Olex2 1.2
(compiled 2018.05.29 svn.r3508 for OlexSys, GUI svn.r5506)
;
_audit_update_record
;
2021-06-16 deposited with the CCDC.	2021-12-08 downloaded from the CCDC.
;
_cell_angle_alpha 90
_cell_angle_beta 90
_cell_angle_gamma 90
_cell_formula_units_Z 4
_cell_length_a 4.8673(12)
_cell_length_b 11.348(3)
_cell_length_c 27.751(6)
_cell_measurement_reflns_used 5709
_cell_measurement_temperature 174(2)
_cell_measurement_theta_max 24.76
_cell_measurement_theta_min 2.32
_cell_volume 1532.8(6)
_computing_cell_refinement 'SAINT V8.38A (?, 2016)'
_computing_data_reduction 'SAINT V8.38A (?, 2016)'
_computing_molecular_graphics 'Olex2 (Dolomanov et al., 2009)'
_computing_publication_material 'Olex2 (Dolomanov et al., 2009)'
_computing_structure_refinement 'ShelXL (Sheldrick, 2015)'
_computing_structure_solution 'SHELXT 2014/5 (Sheldrick, 2014)'
_diffrn_ambient_temperature 174.29
_diffrn_measured_fraction_theta_full 0.976
_diffrn_measured_fraction_theta_max 0.995
_diffrn_measurement_device_type 'Bruker APEX-II CCD'
_diffrn_measurement_method '\f and \w scans'
_diffrn_radiation_type MoK\a
_diffrn_radiation_wavelength 0.71073
_diffrn_reflns_av_R_equivalents 0.0500
_diffrn_reflns_av_unetI/netI 0.0446
_diffrn_reflns_Laue_measured_fraction_full 0.976
_diffrn_reflns_Laue_measured_fraction_max 0.995
_diffrn_reflns_limit_h_max 5
_diffrn_reflns_limit_h_min -5
_diffrn_reflns_limit_k_max 13
_diffrn_reflns_limit_k_min -13
_diffrn_reflns_limit_l_max 33
_diffrn_reflns_limit_l_min -32
_diffrn_reflns_number 15737
_diffrn_reflns_point_group_measured_fraction_full 0.976
_diffrn_reflns_point_group_measured_fraction_max 0.997
_diffrn_reflns_theta_full 25.242
_diffrn_reflns_theta_max 25.000
_diffrn_reflns_theta_min 2.318
_diffrn_standards_number 0
_exptl_absorpt_coefficient_mu 2.828
_exptl_absorpt_correction_T_max 0.7452
_exptl_absorpt_correction_T_min 0.5854
_exptl_absorpt_correction_type multi-scan
_exptl_absorpt_process_details
;
SADABS-2016/2 (Bruker,2016/2) was used for absorption correction.
wR2(int) was 0.1231 before and 0.0619 after correction.
The Ratio of minimum to maximum transmission is 0.7856.
The \l/2 correction factor is Not present.
;
_exptl_crystal_colour colorless
_exptl_crystal_density_diffrn 1.639
_exptl_crystal_description needle
_exptl_crystal_F_000 760
_refine_diff_density_max 0.218
_refine_diff_density_min -0.302
_refine_diff_density_rms 0.045
_refine_ls_abs_structure_details
;
 Refined as an inversion twin.
;
_refine_ls_abs_structure_Flack 0.041(14)
_refine_ls_extinction_method none
_refine_ls_goodness_of_fit_ref 1.060
_refine_ls_hydrogen_treatment constr
_refine_ls_matrix_type full
_refine_ls_number_parameters 200
_refine_ls_number_reflns 2691
_refine_ls_number_restraints 0
_refine_ls_restrained_S_all 1.060
_refine_ls_R_factor_all 0.0392
_refine_ls_R_factor_gt 0.0317
_refine_ls_shift/su_max 0.000
_refine_ls_shift/su_mean 0.000
_refine_ls_structure_factor_coef Fsqd
_refine_ls_weighting_details 'w=1/[\s^2^(Fo^2^)+(0.0067P)^2^+0.6928P] where P=(Fo^2^+2Fc^2^)/3'
_refine_ls_weighting_scheme calc
_refine_ls_wR_factor_gt 0.0641
_refine_ls_wR_factor_ref 0.0665
_reflns_Friedel_coverage 0.674
_reflns_Friedel_fraction_full 0.976
_reflns_Friedel_fraction_max 0.999
_reflns_number_gt 2378
_reflns_number_total 2691
_reflns_threshold_expression 'I > 2\s(I)'
_cod_data_source_file d1gc03340a2.cif
_cod_data_source_block mo_jd190421_0m_a
_cod_depositor_comments 'Adding full bibliography for 7244160--7244161.cif.'
_cod_database_code 7244160
_shelxl_version_number 2014-3
_shelx_space_group_comment
;
The symmetry employed for this shelxl refinement is uniquely defined
by the following loop, which should always be used as a source of
symmetry information in preference to the above space-group names.
They are only intended as comments.
;
_olex2_refinement_description
;
1. Twinned data refinement
 Scales: 0.959(14)
 0.041(14)
2. Fixed Uiso
 At 1.2 times of:
  All C(H) groups, All C(H,H) groups
3.a Secondary CH2 refined with riding coordinates:
 C00K(H00A,H00C)
3.b Aromatic/amide H refined with riding coordinates:
 C009(H009), C00B(H00B), C00D(H00D), C00E(H00E), C00G(H00G), C00H(H00H),
 C00I(H00I), C00J(H00J), C00L(H00L), C00M(H00M)
;
_olex2_submission_special_instructions 'No special instructions were received'

loop_
_space_group_symop_operation_xyz
'x, y, z'
'-x+1/2, -y, z+1/2'
'-x, y+1/2, -z+1/2'
'x+1/2, -y+1/2, -z'

loop_
_atom_site_label
_atom_site_type_symbol
_atom_site_fract_x
_atom_site_fract_y
_atom_site_fract_z
_atom_site_U_iso_or_equiv
_atom_site_adp_type
_atom_site_occupancy
_atom_site_site_symmetry_order
_atom_site_calc_flag
_atom_site_refinement_flags_posn
_atom_site_refinement_flags_adp
_atom_site_refinement_flags_occupancy
_atom_site_disorder_assembly
_atom_site_disorder_group
Br1 Br 0.25317(14) 0.30871(4) 0.39031(2) 0.0681(2) Uani 1 1 d . . . . .
S002 S 0.6971(2) 0.60180(9) 0.59502(3) 0.0335(2) Uani 1 1 d . . . . .
O003 O 0.9045(6) 0.6746(3) 0.57495(10) 0.0409(7) Uani 1 1 d . . . . .
O004 O 0.7571(8) 0.5134(2) 0.62977(9) 0.0456(7) Uani 1 1 d . . . . .
N005 N 0.4812(7) 0.6944(3) 0.62499(11) 0.0325(8) Uani 1 1 d . . . . .
N006 N 0.2492(9) 0.8515(3) 0.63634(11) 0.0399(8) Uani 1 1 d . . . . .
N007 N 0.4286(7) 0.8050(3) 0.60750(12) 0.0396(8) Uani 1 1 d . . . . .
C008 C 0.1801(8) 0.7730(3) 0.67197(13) 0.0319(10) Uani 1 1 d . . . . .
C009 C 0.3258(8) 0.6726(4) 0.66449(14) 0.0350(10) Uani 1 1 d . . . . .
H009 H 0.3200 0.6022 0.6830 0.042 Uiso 1 1 calc R . . . .
C00A C 0.1878(9) 0.4538(3) 0.47396(15) 0.0364(10) Uani 1 1 d . . . . .
C00B C 0.3570(9) 0.5499(4) 0.46644(16) 0.0411(11) Uani 1 1 d . . . . .
H00B H 0.3663 0.5846 0.4353 0.049 Uiso 1 1 calc R . . . .
C00C C -0.0232(8) 0.8018(4) 0.70902(14) 0.0360(10) Uani 1 1 d . . . . .
C00D C 0.1764(9) 0.4031(4) 0.51927(16) 0.0420(11) Uani 1 1 d . . . . .
H00D H 0.0611 0.3368 0.5245 0.050 Uiso 1 1 calc R . . . .
C00E C 0.3297(9) 0.4472(4) 0.55692(15) 0.0388(11) Uani 1 1 d . . . . .
H00E H 0.3212 0.4123 0.5880 0.047 Uiso 1 1 calc R . . . .
C00F C 0.4967(8) 0.5441(3) 0.54826(14) 0.0305(9) Uani 1 1 d . . . . .
C00G C 0.5122(9) 0.5960(4) 0.50340(14) 0.0372(10) Uani 1 1 d . . . . .
H00G H 0.6277 0.6622 0.4981 0.045 Uiso 1 1 calc R . . . .
C00H C -0.1762(9) 0.9041(4) 0.70642(16) 0.0443(11) Uani 1 1 d . . . . .
H00H H -0.1470 0.9573 0.6805 0.053 Uiso 1 1 calc R . . . .
C00I C -0.2604(13) 0.7520(5) 0.78219(16) 0.0607(13) Uani 1 1 d . . . . .
H00I H -0.2876 0.6998 0.8085 0.073 Uiso 1 1 calc R . . . .
C00J C -0.4132(11) 0.8534(5) 0.77918(19) 0.0576(15) Uani 1 1 d . . . . .
H00J H -0.5468 0.8709 0.8031 0.069 Uiso 1 1 calc R . . . .
C00K C 0.0231(11) 0.4055(4) 0.43297(17) 0.0538(13) Uani 1 1 d . . . . .
H00A H -0.0574 0.4714 0.4143 0.065 Uiso 1 1 calc R . . . .
H00C H -0.1295 0.3571 0.4458 0.065 Uiso 1 1 calc R . . . .
C00L C -0.0685(11) 0.7254(4) 0.74756(17) 0.0516(13) Uani 1 1 d . . . . .
H00L H 0.0341 0.6544 0.7499 0.062 Uiso 1 1 calc R . . . .
C00M C -0.3710(10) 0.9300(4) 0.74100(19) 0.0536(14) Uani 1 1 d . . . . .
H00M H -0.4761 1.0003 0.7386 0.064 Uiso 1 1 calc R . . . .

loop_
_atom_site_aniso_label
_atom_site_aniso_U_11
_atom_site_aniso_U_22
_atom_site_aniso_U_33
_atom_site_aniso_U_23
_atom_site_aniso_U_13
_atom_site_aniso_U_12
Br1 0.0860(4) 0.0614(3) 0.0568(3) -0.0179(2) -0.0193(4) 0.0016(4)
S002 0.0295(5) 0.0385(5) 0.0325(5) -0.0013(4) -0.0024(5) 0.0021(5)
O003 0.0308(16) 0.0498(18) 0.0421(17) -0.0037(15) 0.0009(13) -0.0064(15)
O004 0.0452(19) 0.0491(16) 0.0426(16) 0.0061(13) -0.0078(17) 0.0124(17)
N005 0.038(2) 0.0297(18) 0.0299(18) 0.0012(15) -0.0005(15) -0.0015(16)
N006 0.043(2) 0.0376(17) 0.0394(19) 0.0011(15) 0.004(2) -0.0013(19)
N007 0.045(2) 0.0367(19) 0.037(2) 0.0022(17) 0.0050(17) -0.0012(18)
C008 0.033(2) 0.035(2) 0.027(2) -0.0038(17) -0.0035(18) -0.0020(19)
C009 0.038(2) 0.040(2) 0.027(2) 0.0043(17) 0.0004(18) -0.002(2)
C00A 0.033(2) 0.034(2) 0.042(2) -0.0032(18) -0.009(2) 0.001(2)
C00B 0.044(3) 0.042(2) 0.037(2) 0.009(2) -0.008(2) -0.005(2)
C00C 0.035(2) 0.041(2) 0.031(2) -0.007(2) -0.0021(19) -0.005(2)
C00D 0.040(3) 0.033(2) 0.053(3) 0.002(2) -0.003(2) -0.008(2)
C00E 0.043(3) 0.036(2) 0.037(2) 0.0030(18) 0.001(2) -0.002(2)
C00F 0.031(2) 0.030(2) 0.031(2) 0.0001(18) 0.0002(18) 0.0032(19)
C00G 0.037(2) 0.036(2) 0.038(2) 0.001(2) -0.0012(19) -0.010(2)
C00H 0.047(3) 0.042(2) 0.044(3) -0.011(2) 0.003(2) 0.002(2)
C00I 0.063(3) 0.078(3) 0.041(3) 0.002(2) 0.016(3) -0.006(3)
C00J 0.048(3) 0.070(4) 0.055(3) -0.025(3) 0.012(3) -0.008(3)
C00K 0.057(3) 0.047(3) 0.058(3) 0.001(3) -0.021(3) -0.004(3)
C00L 0.052(3) 0.053(3) 0.049(3) 0.001(2) 0.010(2) 0.004(2)
C00M 0.047(3) 0.050(3) 0.064(3) -0.025(3) 0.002(3) 0.005(2)

loop_
_atom_type_symbol
_atom_type_description
_atom_type_scat_dispersion_real
_atom_type_scat_dispersion_imag
_atom_type_scat_source
C C 0.0033 0.0016 'International Tables Vol C Tables 4.2.6.8 and 6.1.1.4'
H H 0.0000 0.0000 'International Tables Vol C Tables 4.2.6.8 and 6.1.1.4'
Br Br -0.2901 2.4595 'International Tables Vol C Tables 4.2.6.8 and 6.1.1.4'
N N 0.0061 0.0033 'International Tables Vol C Tables 4.2.6.8 and 6.1.1.4'
O O 0.0106 0.0060 'International Tables Vol C Tables 4.2.6.8 and 6.1.1.4'
S S 0.1246 0.1234 'International Tables Vol C Tables 4.2.6.8 and 6.1.1.4'

loop_
_geom_angle_atom_site_label_1
_geom_angle_atom_site_label_2
_geom_angle_atom_site_label_3
_geom_angle
_geom_angle_site_symmetry_1
_geom_angle_site_symmetry_3
_geom_angle_publ_flag
O003 S002 O004 122.1(2) . . ?
O003 S002 N005 105.78(17) . . ?
O003 S002 C00F 108.85(19) . . ?
O004 S002 N005 103.35(17) . . ?
O004 S002 C00F 110.69(19) . . ?
N005 S002 C00F 104.43(18) . . ?
N007 N005 S002 120.5(3) . . ?
C009 N005 S002 128.8(3) . . ?
C009 N005 N007 110.5(3) . . ?
N007 N006 C008 110.2(3) . . ?
N006 N007 N005 106.3(3) . . ?
N006 C008 C00C 121.7(4) . . ?
C009 C008 N006 107.9(3) . . ?
C009 C008 C00C 130.4(4) . . ?
N005 C009 C008 105.2(3) . . ?
N005 C009 H009 127.4 . . ?
C008 C009 H009 127.4 . . ?
C00B C00A C00D 119.3(4) . . ?
C00B C00A C00K 119.6(4) . . ?
C00D C00A C00K 121.1(4) . . ?
C00A C00B H00B 119.5 . . ?
C00G C00B C00A 120.9(4) . . ?
C00G C00B H00B 119.5 . . ?
C00H C00C C008 121.0(4) . . ?
C00H C00C C00L 118.5(4) . . ?
C00L C00C C008 120.4(4) . . ?
C00A C00D H00D 119.5 . . ?
C00E C00D C00A 121.1(4) . . ?
C00E C00D H00D 119.5 . . ?
C00D C00E H00E 120.9 . . ?
C00D C00E C00F 118.3(4) . . ?
C00F C00E H00E 120.9 . . ?
C00E C00F S002 119.6(3) . . ?
C00G C00F S002 118.6(3) . . ?
C00G C00F C00E 121.8(4) . . ?
C00B C00G C00F 118.7(4) . . ?
C00B C00G H00G 120.7 . . ?
C00F C00G H00G 120.7 . . ?
C00C C00H H00H 119.6 . . ?
C00C C00H C00M 120.9(4) . . ?
C00M C00H H00H 119.6 . . ?
C00J C00I H00I 119.7 . . ?
C00J C00I C00L 120.7(5) . . ?
C00L C00I H00I 119.7 . . ?
C00I C00J H00J 120.3 . . ?
C00I C00J C00M 119.5(5) . . ?
C00M C00J H00J 120.3 . . ?
Br1 C00K H00A 109.4 . . ?
Br1 C00K H00C 109.4 . . ?
C00A C00K Br1 111.0(3) . . ?
C00A C00K H00A 109.4 . . ?
C00A C00K H00C 109.4 . . ?
H00A C00K H00C 108.0 . . ?
C00C C00L H00L 119.8 . . ?
C00I C00L C00C 120.5(5) . . ?
C00I C00L H00L 119.8 . . ?
C00H C00M C00J 120.0(5) . . ?
C00H C00M H00M 120.0 . . ?
C00J C00M H00M 120.0 . . ?

loop_
_geom_bond_atom_site_label_1
_geom_bond_atom_site_label_2
_geom_bond_distance
_geom_bond_site_symmetry_2
_geom_bond_publ_flag
Br1 C00K 1.965(5) . ?
S002 O003 1.418(3) . ?
S002 O004 1.422(3) . ?
S002 N005 1.703(3) . ?
S002 C00F 1.750(4) . ?
N005 N007 1.370(5) . ?
N005 C009 1.354(5) . ?
N006 N007 1.297(5) . ?
N006 C008 1.373(5) . ?
C008 C009 1.358(5) . ?
C008 C00C 1.464(5) . ?
C009 H009 0.9500 . ?
C00A C00B 1.382(6) . ?
C00A C00D 1.384(6) . ?
C00A C00K 1.496(6) . ?
C00B H00B 0.9500 . ?
C00B C00G 1.377(6) . ?
C00C C00H 1.381(6) . ?
C00C C00L 1.394(6) . ?
C00D H00D 0.9500 . ?
C00D C00E 1.378(6) . ?
C00E H00E 0.9500 . ?
C00E C00F 1.388(6) . ?
C00F C00G 1.379(5) . ?
C00G H00G 0.9500 . ?
C00H H00H 0.9500 . ?
C00H C00M 1.381(6) . ?
C00I H00I 0.9500 . ?
C00I C00J 1.372(7) . ?
C00I C00L 1.374(7) . ?
C00J H00J 0.9500 . ?
C00J C00M 1.386(7) . ?
C00K H00A 0.9900 . ?
C00K H00C 0.9900 . ?
C00L H00L 0.9500 . ?
C00M H00M 0.9500 . ?

loop_
_twin_individual_id
_twin_individual_mass_fraction_refined
1 0.959(14)
2 0.041(14)
